data_4114521
loop_
_publ_author_name
'Daewon Hong'
'Scott E. Rathmill'
'Patrick J. Carroll'
'Larry G. Sneddon'

_publ_section_title
;
 Syntheses, Characterizations, and Coordination Chemistry of the 10-Vertex
 Phosphadicarbaboranes 6-R-arachno-6,8,9-PC2B7H11 and
 6-R-arachno-6,5,7-PC2B7H11
;
_journal_name_full 'Journal of the American Chemical Society'
_journal_page_first 16058
_journal_page_last 16073
_journal_paper_doi 10.1021/ja037799+
_journal_volume 125
_journal_year 2003
_chemical_formula_sum 'C13 H19 B7 Co P'
_chemical_formula_weight 340.85
_space_group_IT_number 60
_symmetry_cell_setting orthorhombic
_symmetry_Int_Tables_number 60
_symmetry_space_group_name_Hall '-P 2n 2ab'
_symmetry_space_group_name_H-M 'P b c n'
_atom_sites_solution_hydrogens geom
_atom_sites_solution_primary direct
_atom_sites_solution_secondary difmap
_audit_creation_method SHELXL
_cell_angle_alpha 90.00
_cell_angle_beta 90.00
_cell_angle_gamma 90.00
_cell_formula_units_Z 8
_cell_length_a 23.4553(2)
_cell_length_b 7.97460(10)
_cell_length_c 17.2053(2)
_cell_measurement_temperature 296(2)
_cell_volume 3218.19(6)
_computing_structure_refinement 'SHELXL-93 (Sheldrick, 1993)'
_computing_structure_solution 'SIR92 (Altomare, 1993)'
_diffrn_ambient_temperature 296(2)
_diffrn_measurement_device 'image plate area detector'
_diffrn_measurement_device_type 'Rigaku R-AXIS IIc'
_diffrn_measurement_method 'phi oscillations'
_diffrn_radiation_monochromator graphite
_diffrn_radiation_source 'rotating anode'
_diffrn_radiation_type MoK\a
_diffrn_radiation_wavelength 0.71069
_diffrn_reflns_av_R_equivalents 0.0352
_diffrn_reflns_av_sigmaI/netI 0.0171
_diffrn_reflns_limit_h_max 28
_diffrn_reflns_limit_h_min -25
_diffrn_reflns_limit_k_max 9
_diffrn_reflns_limit_k_min -9
_diffrn_reflns_limit_l_max 18
_diffrn_reflns_limit_l_min -20
_diffrn_reflns_number 18897
_diffrn_reflns_theta_max 25.35
_diffrn_reflns_theta_min 2.52
_exptl_absorpt_coefficient_mu 1.150
_exptl_absorpt_correction_type none
_exptl_crystal_density_diffrn 1.407
_exptl_crystal_F_000 1392
_exptl_crystal_size_max 0.32
_exptl_crystal_size_mid 0.25
_exptl_crystal_size_min 0.08
_refine_diff_density_max 0.302
_refine_diff_density_min -0.308
_refine_diff_density_rms 0.048
_refine_ls_extinction_coef 0.0030(3)
_refine_ls_extinction_expression Fc^*^=kFc[1+0.001xFc^2^\l^3^/sin(2\q)]^-1/4^
_refine_ls_extinction_method SHELXL
_refine_ls_goodness_of_fit_all 1.187
_refine_ls_goodness_of_fit_obs 1.191
_refine_ls_matrix_type full
_refine_ls_number_parameters 266
_refine_ls_number_reflns 2940
_refine_ls_number_restraints 50
_refine_ls_restrained_S_all 1.180
_refine_ls_restrained_S_obs 1.183
_refine_ls_R_factor_all 0.0398
_refine_ls_R_factor_obs 0.0373
_refine_ls_shift/esd_max -0.038
_refine_ls_shift/esd_mean 0.003
_refine_ls_structure_factor_coef Fsqd
_refine_ls_weighting_details 'w=1/[\s^2^(Fo^2^)+(0.0384P)^2^+1.9439P] where P=(Fo^2^+2Fc^2^)/3'
_refine_ls_weighting_scheme calc
_refine_ls_wR_factor_all 0.0889
_refine_ls_wR_factor_obs 0.0873
_reflns_number_observed 2829
_reflns_number_total 2940
_reflns_observed_criterion >2sigma(I)
_cod_data_source_file ja0377992Bsi20030808_011205.cif
_cod_data_source_block Cmpd_10
_cod_depositor_comments
;
The following automatic conversions were performed:

'_refine_ls_weighting_scheme' value 'calc
w=1/[\s^2^(Fo^2^)+(0.0384P)^2^+1.9439P] where P=(Fo^2^+2Fc^2^)/3' was
changed to 'calc'. New tag '_refine_ls_weighting_details' was
created. The value of the new tag was set to
'w=1/[\s^2^(Fo^2^)+(0.0384P)^2^+1.9439P] where P=(Fo^2^+2Fc^2^)/3'.

Automatic conversion script
Id: cif_fix_values 3143 2015-03-26 13:38:13Z robertas 
;
_cod_original_sg_symbol_H-M 'P b c n '
_cod_database_code 4114521

loop_
_symmetry_equiv_pos_as_xyz
'x, y, z'
'-x+1/2, -y+1/2, z+1/2'
'x+1/2, -y+1/2, -z'
'-x, y, -z+1/2'
'-x, -y, -z'
'x-1/2, y-1/2, -z-1/2'
'-x-1/2, y-1/2, z'
'x, -y, z-1/2'

loop_
_atom_site_aniso_label
_atom_site_aniso_U_11
_atom_site_aniso_U_22
_atom_site_aniso_U_33
_atom_site_aniso_U_23
_atom_site_aniso_U_13
_atom_site_aniso_U_12
Co11 0.0301(2) 0.0328(2) 0.0303(2) 0.00012(12) -0.00173(12) -0.00188(12)
P7 0.0345(3) 0.0318(3) 0.0310(3) 0.0006(2) -0.0014(2) 0.0008(2)
B1 0.052(2) 0.0297(14) 0.044(2) -0.0015(12) 0.0046(13) 0.0026(12)
B2 0.051(2) 0.0371(14) 0.0351(14) -0.0044(11) 0.0008(13) 0.0011(13)
B3 0.051(2) 0.041(2) 0.047(2) -0.0064(13) -0.0045(14) -0.0096(13)
B4 0.048(2) 0.036(2) 0.049(2) 0.0010(13) 0.0024(14) -0.0081(13)
B5 0.0371(14) 0.0344(14) 0.0400(15) 0.0042(11) 0.0009(12) 0.0030(11)
B6 0.0334(13) 0.0346(14) 0.0386(14) 0.0016(11) 0.0047(12) 0.0033(11)
B8 0.0388(15) 0.046(2) 0.0425(15) -0.0032(13) -0.0081(13) -0.0023(12)
C9 0.0297(12) 0.0470(15) 0.0444(14) -0.0024(11) 0.0002(11) -0.0052(10)
C10 0.0367(13) 0.0373(13) 0.0343(12) 0.0021(10) 0.0039(10) -0.0014(10)
C12 0.0497(14) 0.0317(12) 0.0297(11) -0.0009(9) -0.0019(10) 0.0004(10)
C13 0.0527(15) 0.0457(14) 0.0408(13) 0.0027(11) 0.0012(12) -0.0037(12)
C14 0.075(2) 0.054(2) 0.046(2) 0.0025(13) 0.0144(14) -0.015(2)
C15 0.104(3) 0.047(2) 0.0409(15) 0.0068(13) 0.009(2) -0.008(2)
C16 0.099(3) 0.048(2) 0.046(2) 0.0098(13) -0.010(2) 0.011(2)
C17 0.060(2) 0.047(2) 0.0475(15) 0.0054(12) -0.0062(13) 0.0060(13)
C18 0.031(4) 0.059(7) 0.077(9) -0.018(6) -0.021(5) 0.001(4)
C19 0.057(8) 0.058(9) 0.058(5) -0.018(6) 0.017(6) -0.028(6)
C20 0.071(8) 0.031(4) 0.051(7) -0.001(4) -0.022(6) -0.010(5)
C21 0.044(4) 0.067(9) 0.039(5) -0.017(5) 0.004(4) -0.013(5)
C22 0.071(7) 0.047(4) 0.031(4) -0.003(4) -0.016(5) -0.006(5)
C18' 0.061(6) 0.047(5) 0.052(6) -0.006(4) -0.024(5) 0.000(5)
C19' 0.048(5) 0.069(10) 0.055(5) -0.021(6) -0.001(4) -0.018(5)
C20' 0.080(10) 0.043(6) 0.055(6) 0.005(5) -0.021(7) -0.023(7)
C21' 0.055(5) 0.042(6) 0.069(10) -0.023(6) -0.015(5) 0.008(4)
C22' 0.065(7) 0.065(7) 0.035(4) -0.003(5) -0.006(5) -0.016(6)

loop_
_atom_site_label
_atom_site_type_symbol
_atom_site_fract_x
_atom_site_fract_y
_atom_site_fract_z
_atom_site_U_iso_or_equiv
_atom_site_thermal_displace_type
_atom_site_occupancy
_atom_site_calc_flag
_atom_site_refinement_flags
_atom_site_disorder_group
Co11 Co 0.362085(13) 0.49445(4) 0.49045(2) 0.03108(13) Uani 1 d . .
P7 P 0.39353(3) 0.46461(7) 0.60625(3) 0.0324(2) Uani 1 d . .
B1 B 0.37754(14) 0.8488(4) 0.5877(2) 0.0421(6) Uani 1 d . .
B2 B 0.39584(13) 0.6959(4) 0.6576(2) 0.0412(6) Uani 1 d . .
B3 B 0.45002(14) 0.8082(4) 0.6122(2) 0.0464(7) Uani 1 d . .
B4 B 0.43103(14) 0.8509(4) 0.5155(2) 0.0445(7) Uani 1 d . .
B5 B 0.36509(12) 0.7523(4) 0.4957(2) 0.0372(6) Uani 1 d . .
B6 B 0.33947(11) 0.6565(3) 0.5847(2) 0.0355(6) Uani 1 d . .
B8 B 0.46167(12) 0.5888(4) 0.6216(2) 0.0423(6) Uani 1 d . .
C9 C 0.47181(10) 0.6795(3) 0.53770(15) 0.0404(6) Uani 1 d . .
C10 C 0.42617(10) 0.6571(3) 0.47526(15) 0.0361(5) Uani 1 d . .
C12 C 0.36981(11) 0.3179(3) 0.67908(13) 0.0370(5) Uani 1 d . .
C13 C 0.31226(11) 0.2884(3) 0.69213(15) 0.0464(6) Uani 1 d . .
H13 H 0.28495(11) 0.3491(3) 0.66486(15) 0.062 Uiso 1 calc R .
C14 C 0.29557(15) 0.1688(4) 0.7457(2) 0.0584(8) Uani 1 d . .
H14 H 0.25699(15) 0.1489(4) 0.7541(2) 0.078 Uiso 1 calc R .
C15 C 0.3355(2) 0.0794(4) 0.7863(2) 0.0639(9) Uani 1 d . .
H15 H 0.3240(2) -0.0009(4) 0.8222(2) 0.085 Uiso 1 calc R .
C16 C 0.3922(2) 0.1079(4) 0.7742(2) 0.0641(9) Uani 1 d . .
H16 H 0.4191(2) 0.0471(4) 0.8022(2) 0.085 Uiso 1 calc R .
C17 C 0.41022(13) 0.2270(4) 0.7205(2) 0.0514(7) Uani 1 d . .
H17 H 0.44890(13) 0.2456(4) 0.7123(2) 0.068 Uiso 1 calc R .
C18 C 0.2885(5) 0.4467(21) 0.4268(12) 0.056(4) Uani 0.50(3) d PGU 1
H18 H 0.2562(5) 0.5143(21) 0.4267(12) 0.074 Uiso 0.50(3) calc PR 1
C19 C 0.2990(7) 0.3140(21) 0.4769(8) 0.058(4) Uani 0.50(3) d PGU 1
H19 H 0.2750(11) 0.2770(34) 0.5164(13) 0.077 Uiso 0.50(3) calc PR 1
C20 C 0.3517(8) 0.2462(16) 0.4579(9) 0.051(3) Uani 0.50(3) d PGU 1
H20 H 0.3691(12) 0.1557(24) 0.4823(15) 0.068 Uiso 0.50(3) calc PR 1
C21 C 0.3737(5) 0.3369(22) 0.3960(9) 0.050(3) Uani 0.50(3) d PGU 1
H21 H 0.4085(8) 0.3180(36) 0.3717(15) 0.066 Uiso 0.50(3) calc PR 1
C22 C 0.3347(7) 0.4609(19) 0.3768(9) 0.050(3) Uani 0.50(3) d PGU 1
H22 H 0.3387(12) 0.5397(29) 0.3374(14) 0.066 Uiso 0.50(3) calc PR 1
C18' C 0.2973(7) 0.4886(17) 0.4109(10) 0.053(3) Uani 0.50(3) d PGU 2
H18' H 0.2742(7) 0.5785(17) 0.3966(10) 0.071 Uiso 0.50(3) calc PR 2
C19' C 0.2861(6) 0.3738(24) 0.4710(8) 0.057(4) Uani 0.50(3) d PGU 2
H19' H 0.2545(9) 0.3744(39) 0.5036(13) 0.076 Uiso 0.50(3) calc PR 2
C20' C 0.3313(8) 0.2578(18) 0.4733(10) 0.060(4) Uani 0.50(3) d PGU 2
H20' H 0.3348(14) 0.1683(26) 0.5077(14) 0.079 Uiso 0.50(3) calc PR 2
C21' C 0.3704(6) 0.3011(23) 0.4146(12) 0.056(4) Uani 0.50(3) d PGU 2
H21' H 0.4041(9) 0.2452(36) 0.4033(18) 0.074 Uiso 0.50(3) calc PR 2
C22' C 0.3493(7) 0.4437(22) 0.3760(9) 0.055(3) Uani 0.50(3) d PGU 2
H22' H 0.3667(12) 0.4986(35) 0.3346(13) 0.074 Uiso 0.50(3) calc PR 2
H1 H 0.3564(12) 0.9586(36) 0.6051(18) 0.054(8) Uiso 1 d . 2
H2 H 0.3869(11) 0.6990(34) 0.7181(16) 0.046(7) Uiso 1 d . 2
H3 H 0.4791(12) 0.8921(34) 0.6426(15) 0.054(8) Uiso 1 d . 2
H4 H 0.4444(12) 0.9570(37) 0.4832(16) 0.051(8) Uiso 1 d . 2
H5 H 0.3383(11) 0.8133(32) 0.4521(14) 0.042(7) Uiso 1 d . 2
H6 H 0.2955(11) 0.6483(32) 0.6042(14) 0.044(7) Uiso 1 d . 2
H8 H 0.4956(12) 0.5497(37) 0.6623(17) 0.058(8) Uiso 1 d . 2
H9 H 0.5114(11) 0.6840(34) 0.5168(14) 0.043(7) Uiso 1 d . 2
H10 H 0.4390(10) 0.6551(30) 0.4253(15) 0.037(7) Uiso 1 d . 2

loop_
_atom_type_symbol
_atom_type_description
_atom_type_scat_dispersion_real
_atom_type_scat_dispersion_imag
_atom_type_scat_source
C C 0.0033 0.0016 'International Tables Vol C Tables 4.2.6.8 and 6.1.1.4'
H H 0.0000 0.0000 'International Tables Vol C Tables 4.2.6.8 and 6.1.1.4'
Co Co 0.3494 0.9721 'International Tables Vol C Tables 4.2.6.8 and 6.1.1.4'
B B 0.0013 0.0007 'International Tables Vol C Tables 4.2.6.8 and 6.1.1.4'
P P 0.1023 0.0942 'International Tables Vol C Tables 4.2.6.8 and 6.1.1.4'

loop_
_geom_angle_atom_site_label_1
_geom_angle_atom_site_label_2
_geom_angle_atom_site_label_3
_geom_angle
C10 Co11 C21' 109.7(5)
C10 Co11 C22' 96.5(4)
C21' Co11 C22' 40.5(4)
C10 Co11 C20' 147.7(6)
C21' Co11 C20' 40.4(3)
C22' Co11 C20' 67.9(5)
C10 Co11 C18' 119.0(5)
C21' Co11 C18' 67.9(5)
C22' Co11 C18' 40.3(4)
C20' Co11 C18' 67.7(5)
C10 Co11 C19' 159.1(5)
C21' Co11 C19' 67.8(5)
C22' Co11 C19' 67.7(5)
C20' Co11 C19' 40.2(3)
C18' Co11 C19' 40.1(3)
C10 Co11 B5 48.18(10)
C21' Co11 B5 141.6(6)
C22' Co11 B5 104.3(5)
C20' Co11 B5 160.3(5)
C18' Co11 B5 94.4(4)
C19' Co11 B5 120.3(6)
C10 Co11 C21 101.1(4)
B5 Co11 C21 129.4(5)
C10 Co11 C20 132.3(5)
B5 Co11 C20 165.9(4)
C21 Co11 C20 39.1(3)
C10 Co11 C22 101.1(4)
B5 Co11 C22 100.4(4)
C21 Co11 C22 39.1(3)
C20 Co11 C22 65.5(5)
C10 Co11 C19 165.7(4)
B5 Co11 C19 136.2(6)
C21 Co11 C19 65.5(4)
C20 Co11 C19 39.1(3)
C22 Co11 C19 65.4(5)
C10 Co11 C18 132.3(6)
B5 Co11 C18 103.6(5)
C21 Co11 C18 65.5(5)
C20 Co11 C18 65.5(4)
C22 Co11 C18 39.0(3)
C19 Co11 C18 39.0(3)
C10 Co11 P7 86.26(7)
C21' Co11 P7 118.8(5)
C22' Co11 P7 158.7(5)
C20' Co11 P7 98.8(4)
C18' Co11 P7 151.3(5)
C19' Co11 P7 113.5(5)
B5 Co11 P7 93.35(8)
C21 Co11 P7 128.2(5)
C20 Co11 P7 100.7(4)
C22 Co11 P7 166.0(4)
C19 Co11 P7 105.8(5)
C18 Co11 P7 139.2(6)
C10 Co11 B6 83.90(10)
C21' Co11 B6 165.8(6)
C22' Co11 B6 144.9(6)
C20' Co11 B6 125.4(6)
C18' Co11 B6 109.7(4)
C19' Co11 B6 101.0(4)
B5 Co11 B6 51.13(10)
C21 Co11 B6 173.2(4)
C20 Co11 B6 138.8(5)
C22 Co11 B6 135.6(5)
C19 Co11 B6 109.1(4)
C18 Co11 B6 107.7(4)
P7 Co11 B6 56.39(7)
C12 P7 B8 120.11(12)
C12 P7 B6 115.16(11)
B8 P7 B6 99.12(12)
C12 P7 B2 107.06(11)
B8 P7 B2 56.45(13)
B6 P7 B2 54.07(12)
C12 P7 Co11 127.85(8)
B8 P7 Co11 111.22(9)
B6 P7 Co11 61.88(8)
B2 P7 Co11 108.13(9)
B2 B1 B4 108.2(2)
B2 B1 B6 63.0(2)
B4 B1 B6 110.2(2)
B2 B1 B3 58.7(2)
B4 B1 B3 59.3(2)
B6 B1 B3 109.3(2)
B2 B1 B5 110.3(2)
B4 B1 B5 59.8(2)
B6 B1 B5 61.3(2)
B3 B1 B5 106.7(2)
B2 B1 H1 119.7(17)
B4 B1 H1 121.9(16)
B6 B1 H1 119.4(16)
B3 B1 H1 122.4(16)
B5 B1 H1 122.4(16)
B3 B2 B1 61.1(2)
B3 B2 B6 107.8(2)
B1 B2 B6 58.8(2)
B3 B2 B8 58.9(2)
B1 B2 B8 106.9(2)
B6 B2 B8 106.8(2)
B3 B2 P7 106.8(2)
B1 B2 P7 108.8(2)
B6 B2 P7 62.30(12)
B8 B2 P7 57.80(12)
B3 B2 H2 124.9(15)
B1 B2 H2 127.1(15)
B6 B2 H2 121.9(14)
B8 B2 H2 119.8(14)
P7 B2 H2 116.1(15)
C9 B3 B2 104.2(2)
C9 B3 B4 59.0(2)
B2 B3 B4 109.9(2)
C9 B3 B8 55.6(2)
B2 B3 B8 64.2(2)
B4 B3 B8 108.4(2)
C9 B3 B1 102.5(2)
B2 B3 B1 60.2(2)
B4 B3 B1 59.9(2)
B8 B3 B1 110.3(2)
C9 B3 H3 122.5(14)
B2 B3 H3 124.0(14)
B4 B3 H3 119.6(14)
B8 B3 H3 117.7(14)
B1 B3 H3 126.9(14)
C10 B4 C9 53.22(15)
C10 B4 B3 103.1(2)
C9 B4 B3 59.5(2)
C10 B4 B1 103.3(2)
C9 B4 B1 103.5(2)
B3 B4 B1 60.8(2)
C10 B4 B5 57.2(2)
C9 B4 B5 100.2(2)
B3 B4 B5 108.6(2)
B1 B4 B5 60.6(2)
C10 B4 H4 122.2(15)
C9 B4 H4 126.0(16)
B3 B4 H4 125.2(16)
B1 B4 H4 126.0(16)
B5 B4 H4 120.9(16)
C10 B5 B4 59.3(2)
C10 B5 B1 104.1(2)
B4 B5 B1 59.6(2)
C10 B5 B6 105.8(2)
B4 B5 B6 108.3(2)
B1 B5 B6 59.1(2)
C10 B5 Co11 64.12(13)
B4 B5 Co11 118.8(2)
B1 B5 Co11 118.4(2)
B6 B5 Co11 66.75(13)
C10 B5 H5 123.7(13)
B4 B5 H5 116.0(13)
B1 B5 H5 120.8(13)
B6 B5 H5 125.2(13)
Co11 B5 H5 113.2(13)
B1 B6 B5 59.6(2)
B1 B6 B2 58.3(2)
B5 B6 B2 105.3(2)
B1 B6 P7 109.4(2)
B5 B6 P7 105.4(2)
B2 B6 P7 63.63(12)
B1 B6 Co11 114.7(2)
B5 B6 Co11 62.12(13)
B2 B6 Co11 116.0(2)
P7 B6 Co11 61.73(8)
B1 B6 H6 121.4(14)
B5 B6 H6 126.9(13)
B2 B6 H6 118.7(13)
P7 B6 H6 119.6(14)
Co11 B6 H6 115.6(14)
C9 B8 B3 60.4(2)
C9 B8 B2 102.2(2)
B3 B8 B2 56.9(2)
C9 B8 P7 103.3(2)
B3 B8 P7 111.8(2)
B2 B8 P7 65.75(13)
C9 B8 H8 125.5(15)
B3 B8 H8 116.5(15)
B2 B8 H8 120.9(15)
P7 B8 H8 123.2(15)
C10 C9 B8 117.9(2)
C10 C9 B4 62.9(2)
B8 C9 B4 118.0(2)
C10 C9 B3 112.7(2)
B8 C9 B3 64.0(2)
B4 C9 B3 61.5(2)
C10 C9 H9 113.8(15)
B8 C9 H9 118.1(15)
B4 C9 H9 114.3(16)
B3 C9 H9 121.6(16)
C9 C10 B5 113.8(2)
C9 C10 B4 63.9(2)
B5 C10 B4 63.6(2)
C9 C10 Co11 120.7(2)
B5 C10 Co11 67.70(13)
B4 C10 Co11 125.9(2)
C9 C10 H10 115.7(15)
B5 C10 H10 119.6(15)
B4 C10 H10 112.3(16)
Co11 C10 H10 111.1(16)
C13 C12 C17 119.5(2)
C13 C12 P7 121.5(2)
C17 C12 P7 119.0(2)
C14 C13 C12 120.0(3)
C14 C13 H13 120.0(2)
C12 C13 H13 120.01(15)
C15 C14 C13 120.4(3)
C15 C14 H14 119.8(2)
C13 C14 H14 119.8(2)
C16 C15 C14 120.2(3)
C16 C15 H15 119.9(2)
C14 C15 H15 119.9(2)
C15 C16 C17 120.7(3)
C15 C16 H16 119.7(2)
C17 C16 H16 119.7(2)
C12 C17 C16 119.3(3)
C12 C17 H17 120.3(2)
C16 C17 H17 120.3(2)
C22 C18 C19 108.0
C22 C18 Co11 70.4(6)
C19 C18 Co11 70.4(5)
C22 C18 H18 126.0(8)
C19 C18 H18 126.0(8)
Co11 C18 H18 124.8(4)
C20 C19 C18 108.0
C20 C19 Co11 70.3(5)
C18 C19 Co11 70.6(6)
C20 C19 H19 126.0
C18 C19 H19 126.0
Co11 C19 H19 124.7(6)
C19 C20 C21 108.0
C19 C20 Co11 70.7(5)
C21 C20 Co11 70.4(6)
C19 C20 H20 126.0
C21 C20 H20 126.0
Co11 C20 H20 124.6(6)
C20 C21 C22 108.0
C20 C21 Co11 70.5(5)
C22 C21 Co11 70.6(6)
C20 C21 H21 126.0
C22 C21 H21 126.0
Co11 C21 H21 124.5(5)
C18 C22 C21 108.0
C18 C22 Co11 70.6(5)
C21 C22 Co11 70.3(5)
C18 C22 H22 126.0
C21 C22 H22 126.0
Co11 C22 H22 124.7(5)
C22' C18' C19' 108.0
C22' C18' Co11 69.3(6)
C19' C18' Co11 70.1(5)
C22' C18' H18' 126.0(9)
C19' C18' H18' 126.0(9)
Co11 C18' H18' 126.1(4)
C18' C19' C20' 108.0
C18' C19' Co11 69.7(6)
C20' C19' Co11 69.5(5)
C18' C19' H19' 126.0
C20' C19' H19' 126.0
Co11 C19' H19' 126.3(6)
C19' C20' C21' 108.0
C19' C20' Co11 70.3(5)
C21' C20' Co11 69.3(6)
C19' C20' H20' 126.0
C21' C20' H20' 126.0
Co11 C20' H20' 126.0(6)
C22' C21' C20' 108.0
C22' C21' Co11 69.9(6)
C20' C21' Co11 70.3(5)
C22' C21' H21' 126.0
C20' C21' H21' 126.0
Co11 C21' H21' 125.5(5)
C21' C22' C18' 108.0
C21' C22' Co11 69.6(5)
C18' C22' Co11 70.4(5)
C21' C22' H22' 126.0
C18' C22' H22' 126.0
Co11 C22' H22' 125.6(5)

loop_
_geom_bond_atom_site_label_1
_geom_bond_atom_site_label_2
_geom_bond_distance
Co11 C10 2.003(2)
Co11 C21' 2.03(2)
Co11 C22' 2.03(2)
Co11 C20' 2.042(13)
Co11 C18' 2.047(14)
Co11 C19' 2.052(12)
Co11 B5 2.060(3)
Co11 C21 2.07(2)
Co11 C20 2.072(13)
Co11 C22 2.08(2)
Co11 C19 2.077(11)
Co11 C18 2.079(13)
Co11 P7 2.1378(7)
Co11 B6 2.141(3)
P7 C12 1.803(2)
P7 B8 1.899(3)
P7 B6 2.022(3)
P7 B2 2.046(3)
B1 B2 1.765(4)
B1 B4 1.765(4)
B1 B6 1.775(4)
B1 B3 1.781(4)
B1 B5 1.784(4)
B1 H1 1.05(3)
B2 B3 1.739(4)
B2 B6 1.849(4)
B2 B8 1.870(4)
B2 H2 1.06(3)
B3 C9 1.720(4)
B3 B4 1.755(4)
B3 B8 1.778(4)
B3 H3 1.09(3)
B4 C10 1.697(4)
B4 C9 1.711(4)
B4 B5 1.768(4)
B4 H4 1.06(3)
B5 C10 1.659(4)
B5 B6 1.814(4)
B5 H5 1.09(3)
B6 H6 1.09(3)
B8 C9 1.632(4)
B8 H8 1.10(3)
C9 C10 1.527(3)
C9 H9 1.00(3)
C10 H10 0.91(3)
C12 C13 1.388(4)
C12 C17 1.389(4)
C13 C14 1.383(4)
C13 H13 0.93
C14 C15 1.369(5)
C14 H14 0.93
C15 C16 1.366(5)
C15 H15 0.93
C16 C17 1.391(4)
C16 H16 0.93
C17 H17 0.93
C18 C22 1.387(10)
C18 C19 1.387(10)
C18 H18 0.93
C19 C20 1.387(10)
C19 H19 0.930(6)
C20 C21 1.387(10)
C20 H20 0.930(6)
C21 C22 1.388(10)
C21 H21 0.930(6)
C22 H22 0.930(6)
C18' C22' 1.407(10)
C18' C19' 1.407(10)
C18' H18' 0.93
C19' C20' 1.407(10)
C19' H19' 0.930(7)
C20' C21' 1.407(10)
C20' H20' 0.930(7)
C21' C22' 1.407(10)
C21' H21' 0.930(7)
C22' H22' 0.930(7)
